data_4126112
loop_
_publ_author_name
'Mian, Mohammad Rasel'
'Iguchi, Hiroaki'
'Takaishi, Shinya'
'Murasugi, Hideaki'
'Miyamoto, Tatsuya'
'Okamoto, Hiroshi'
'Tanaka, Hisaaki'
'Kuroda, Shin-Ichi'
'Breedlove, Brian K.'
'Yamashita, Masahiro'

_publ_section_title
;
 Multiple-Hydrogen-Bond Approach to Uncommon Pd(III) Oxidation State: A
 Pd-Br Chain with High Conductivity and Thermal Stability.
;
_journal_issue 19
_journal_name_full 'Journal of the American Chemical Society'
_journal_page_first 6562
_journal_page_last 6565
_journal_paper_doi 10.1021/jacs.7b02558
_journal_volume 139
_journal_year 2017
_chemical_absolute_configuration syn
_chemical_formula_sum 'C8 H24 Br3 N4 O4 Pd'
_chemical_formula_weight 586.44
_chemical_name_systematic
; 
 ? 
;
_space_group_IT_number 5
_symmetry_cell_setting monoclinic
_symmetry_space_group_name_Hall 'C 2y'
_symmetry_space_group_name_H-M 'C 1 2 1'
_atom_sites_solution_hydrogens geom
_atom_sites_solution_primary direct
_atom_sites_solution_secondary difmap
_audit_creation_method SHELXL-97
_cell_angle_alpha 90.00
_cell_angle_beta 101.008(3)
_cell_angle_gamma 90.00
_cell_formula_units_Z 2
_cell_length_a 22.351(2)
_cell_length_b 5.2166(4)
_cell_length_c 7.3765(6)
_cell_measurement_reflns_used 2004
_cell_measurement_temperature 363(2)
_cell_measurement_theta_max 30.10
_cell_measurement_theta_min 2.81
_cell_volume 844.25(12)
_computing_cell_refinement 'Bruker SAINT'
_computing_data_collection 'Bruker APEX2'
_computing_data_reduction 'Bruker SAINT'
_computing_molecular_graphics 'Bruker SHELXTL'
_computing_publication_material 'Bruker SHELXTL'
_computing_structure_refinement 'SHELXL-2014 (Sheldrick 2014)'
_computing_structure_solution 'SHELXS-97 (Sheldrick, 1990)'
_diffrn_ambient_temperature 363(2)
_diffrn_measured_fraction_theta_full 0.997
_diffrn_measured_fraction_theta_max 0.997
_diffrn_measurement_device_type 'Bruker APEX-II CCD'
_diffrn_measurement_method 'phi and omega scans'
_diffrn_radiation_monochromator graphite
_diffrn_radiation_source 'fine-focus sealed tube'
_diffrn_radiation_type MoK\a
_diffrn_radiation_wavelength 0.71073
_diffrn_reflns_av_R_equivalents 0.0309
_diffrn_reflns_av_sigmaI/netI 0.0684
_diffrn_reflns_limit_h_max 34
_diffrn_reflns_limit_h_min -23
_diffrn_reflns_limit_k_max 7
_diffrn_reflns_limit_k_min -7
_diffrn_reflns_limit_l_max 11
_diffrn_reflns_limit_l_min -10
_diffrn_reflns_number 5015
_diffrn_reflns_theta_full 32.94
_diffrn_reflns_theta_max 32.94
_diffrn_reflns_theta_min 1.86
_exptl_absorpt_coefficient_mu 8.215
_exptl_absorpt_correction_T_max 0.6842
_exptl_absorpt_correction_T_min 0.4938
_exptl_absorpt_correction_type multi-scan
_exptl_absorpt_process_details 'SADABS (Sheldrick, 1997)'
_exptl_crystal_colour brown
_exptl_crystal_density_diffrn 2.307
_exptl_crystal_density_method 'not measured'
_exptl_crystal_description stick
_exptl_crystal_F_000 566
_exptl_crystal_size_max 0.38
_exptl_crystal_size_mid 0.05
_exptl_crystal_size_min 0.05
_refine_diff_density_max 1.114
_refine_diff_density_min -1.474
_refine_diff_density_rms 0.158
_refine_ls_abs_structure_details 'Flack H D (1983), Acta Cryst. A39, 876-881'
_refine_ls_abs_structure_Flack 0.03(2)
_refine_ls_extinction_method none
_refine_ls_goodness_of_fit_ref 1.043
_refine_ls_hydrogen_treatment mixed
_refine_ls_matrix_type full
_refine_ls_number_parameters 94
_refine_ls_number_reflns 2879
_refine_ls_number_restraints 1
_refine_ls_restrained_S_all 1.042
_refine_ls_R_factor_all 0.0762
_refine_ls_R_factor_gt 0.0435
_refine_ls_shift/su_max 0.000
_refine_ls_shift/su_mean 0.000
_refine_ls_structure_factor_coef Fsqd
_refine_ls_weighting_details 'calc w=1/[\s^2^(Fo^2^)+(0.0349P)^2^+0.5344P] where P=(Fo^2^+2Fc^2^)/3'
_refine_ls_weighting_scheme calc
_refine_ls_wR_factor_gt 0.0820
_refine_ls_wR_factor_ref 0.0916
_reflns_number_gt 2120
_reflns_number_total 2879
_reflns_threshold_expression >2sigma(I)
_cod_data_source_file ja7b02558_si_001.cif
_cod_data_source_block pdbrdabdohbr2_363k
_cod_original_sg_symbol_H-M C2
_cod_database_code 4126112

loop_
_symmetry_equiv_pos_as_xyz
'x, y, z'
'-x, y, -z'
'x+1/2, y+1/2, z'
'-x+1/2, y+1/2, -z'

loop_
_atom_site_label
_atom_site_type_symbol
_atom_site_fract_x
_atom_site_fract_y
_atom_site_fract_z
_atom_site_U_iso_or_equiv
_atom_site_adp_type
_atom_site_occupancy
_atom_site_symmetry_multiplicity
_atom_site_calc_flag
_atom_site_refinement_flags
Pd1 Pd 0.0000 0.10751(15) 0.0000 0.01523(11) Uani 1 2 d S
Br1 Br 0.0000 -0.3936(4) 0.0000 0.02622(15) Uani 1 2 d S
Br2 Br 0.08704(3) 0.6033(5) 0.53715(8) 0.05681(19) Uani 1 1 d .
N1 N 0.06731(15) 0.107(2) -0.1528(4) 0.0228(7) Uani 1 1 d .
H1 H 0.0693 -0.0484 -0.2045 0.027 Uiso 1 1 calc R
H2 H 0.0586 0.2233 -0.2441 0.027 Uiso 1 1 calc R
N2 N 0.07228(15) 0.106(2) 0.2181(4) 0.0230(7) Uani 1 1 d .
H3 H 0.0760 0.2609 0.2723 0.028 Uiso 1 1 calc R
H4 H 0.0656 -0.0103 0.3024 0.028 Uiso 1 1 calc R
C1 C 0.1805(3) 0.084(3) -0.1240(9) 0.047(2) Uani 1 1 d .
H5 H 0.1734 0.1487 -0.2497 0.057 Uiso 1 1 calc R
H6 H 0.2182 0.1590 -0.0583 0.057 Uiso 1 1 calc R
C2 C 0.1281(2) 0.1702(10) -0.0316(7) 0.0272(14) Uani 1 1 d .
H7 H 0.1307 0.3561 -0.0126 0.033 Uiso 1 1 calc R
C3 C 0.1299(2) 0.0403(10) 0.1530(7) 0.0256(12) Uani 1 1 d .
H8 H 0.1288 -0.1447 0.1295 0.031 Uiso 1 1 calc R
C4 C 0.1857(2) 0.091(3) 0.2955(8) 0.0436(18) Uani 1 1 d .
H9 H 0.2209 0.0115 0.2593 0.052 Uiso 1 1 calc R
H10 H 0.1810 0.0189 0.4133 0.052 Uiso 1 1 calc R
O1 O 0.1865(3) -0.1759(13) -0.1269(9) 0.071(2) Uani 1 1 d .
H11 H 0.1619 -0.2352 -0.2135 0.106 Uiso 1 1 calc R
O2 O 0.1945(3) 0.3756(15) 0.3121(10) 0.082(2) Uani 1 1 d .
H12 H 0.2247 0.4071 0.3911 0.123 Uiso 1 1 calc R

loop_
_atom_site_aniso_label
_atom_site_aniso_U_11
_atom_site_aniso_U_22
_atom_site_aniso_U_33
_atom_site_aniso_U_23
_atom_site_aniso_U_13
_atom_site_aniso_U_12
Pd1 0.0191(2) 0.01001(18) 0.01699(19) 0.000 0.00435(16) 0.000
Br1 0.0327(4) 0.0151(3) 0.0306(3) 0.000 0.0054(3) 0.000
Br2 0.0896(5) 0.0413(3) 0.0385(3) 0.0005(9) 0.0099(3) 0.0007(11)
N1 0.0270(18) 0.0209(16) 0.0216(15) 0.003(6) 0.0076(14) -0.002(6)
N2 0.0279(18) 0.0213(16) 0.0188(15) 0.002(6) 0.0018(14) -0.005(6)
C1 0.027(3) 0.074(6) 0.042(3) -0.006(7) 0.011(2) -0.014(6)
C2 0.025(3) 0.028(4) 0.031(2) -0.004(2) 0.011(2) -0.006(2)
C3 0.023(3) 0.025(3) 0.027(2) 0.000(2) 0.002(2) 0.0021(19)
C4 0.027(3) 0.062(6) 0.040(3) 0.003(7) 0.001(2) 0.006(7)
O1 0.052(4) 0.091(5) 0.065(4) -0.021(3) 0.003(3) 0.034(3)
O2 0.062(4) 0.103(6) 0.077(4) -0.031(4) 0.005(3) -0.037(4)

loop_
_atom_type_symbol
_atom_type_description
_atom_type_scat_dispersion_real
_atom_type_scat_dispersion_imag
_atom_type_scat_source
C C 0.0033 0.0016 'International Tables Vol C Tables 4.2.6.8 and 6.1.1.4'
H H 0.0000 0.0000 'International Tables Vol C Tables 4.2.6.8 and 6.1.1.4'
N N 0.0061 0.0033 'International Tables Vol C Tables 4.2.6.8 and 6.1.1.4'
O O 0.0106 0.0060 'International Tables Vol C Tables 4.2.6.8 and 6.1.1.4'
Br Br -0.2901 2.4595 'International Tables Vol C Tables 4.2.6.8 and 6.1.1.4'
Pd Pd -0.9988 1.0072 'International Tables Vol C Tables 4.2.6.8 and 6.1.1.4'

loop_
_geom_angle_atom_site_label_1
_geom_angle_atom_site_label_2
_geom_angle_atom_site_label_3
_geom_angle
_geom_angle_site_symmetry_1
_geom_angle_site_symmetry_3
N1 Pd1 N1 179.8(6) 2 .
N1 Pd1 N2 96.88(13) 2 .
N1 Pd1 N2 83.12(13) . .
N1 Pd1 N2 83.12(13) 2 2
N1 Pd1 N2 96.88(13) . 2
N2 Pd1 N2 179.4(6) . 2
N1 Pd1 Br1 90.1(3) 2 1_565
N1 Pd1 Br1 90.1(3) . 1_565
N2 Pd1 Br1 90.3(3) . 1_565
N2 Pd1 Br1 90.3(3) 2 1_565
N1 Pd1 Br1 89.9(3) 2 .
N1 Pd1 Br1 89.9(3) . .
N2 Pd1 Br1 89.7(3) . .
N2 Pd1 Br1 89.7(3) 2 .
Br1 Pd1 Br1 180.0 1_565 .
Pd1 Br1 Pd1 180.0 1_545 .
C2 N1 Pd1 110.3(3) . .
C3 N2 Pd1 110.3(3) . .
O1 C1 C2 112.6(8) . .
N1 C2 C3 107.5(4) . .
N1 C2 C1 110.5(5) . .
C3 C2 C1 112.2(6) . .
C4 C3 N2 112.8(5) . .
C4 C3 C2 115.5(6) . .
N2 C3 C2 108.0(4) . .
C3 C4 O2 108.0(9) . .

loop_
_geom_bond_atom_site_label_1
_geom_bond_atom_site_label_2
_geom_bond_distance
_geom_bond_site_symmetry_2
Pd1 N1 2.045(3) 2
Pd1 N1 2.045(3) .
Pd1 N2 2.051(3) .
Pd1 N2 2.051(3) 2
Pd1 Br1 2.603(2) 1_565
Pd1 Br1 2.614(2) .
Br1 Pd1 2.603(2) 1_545
N1 C2 1.513(7) .
N2 C3 1.498(7) .
C1 O1 1.366(17) .
C1 C2 1.529(9) .
C2 C3 1.514(7) .
C3 C4 1.493(7) .
C4 O2 1.50(2) .

loop_
_geom_torsion_atom_site_label_1
_geom_torsion_atom_site_label_2
_geom_torsion_atom_site_label_3
_geom_torsion_atom_site_label_4
_geom_torsion
_geom_torsion_site_symmetry_1
_geom_torsion_site_symmetry_4
N1 Pd1 Br1 Pd1 -46(5) 2 1_545
N1 Pd1 Br1 Pd1 134(5) . 1_545
N2 Pd1 Br1 Pd1 51(5) . 1_545
N2 Pd1 Br1 Pd1 -129(5) 2 1_545
Br1 Pd1 Br1 Pd1 0(9) 1_565 1_545
N1 Pd1 N1 C2 -103(2) 2 .
N2 Pd1 N1 C2 -13.7(6) . .
N2 Pd1 N1 C2 166.8(6) 2 .
Br1 Pd1 N1 C2 76.5(6) 1_565 .
Br1 Pd1 N1 C2 -103.5(6) . .
N1 Pd1 N2 C3 166.0(6) 2 .
N1 Pd1 N2 C3 -13.9(6) . .
N2 Pd1 N2 C3 76.2(5) 2 .
Br1 Pd1 N2 C3 -103.9(6) 1_565 .
Br1 Pd1 N2 C3 76.1(6) . .
Pd1 N1 C2 C3 38.3(7) . .
Pd1 N1 C2 C1 161.0(7) . .
O1 C1 C2 N1 -71.1(7) . .
O1 C1 C2 C3 48.9(7) . .
Pd1 N2 C3 C4 167.5(8) . .
Pd1 N2 C3 C2 38.6(7) . .
N1 C2 C3 C4 -177.3(8) . .
C1 C2 C3 C4 61.0(10) . .
N1 C2 C3 N2 -49.9(7) . .
C1 C2 C3 N2 -171.6(7) . .
N2 C3 C4 O2 -72.4(7) . .
C2 C3 C4 O2 52.5(7) . .
